data_2104294
loop_
_publ_author_name
'Baker, D. W.'
'Thomas, P. A.'
'Zhang, N.'
'Glazer, A. M.'

_publ_section_title
;
 Structural study of K~<i>x~</i>Na~1{-~<i>x</i>}NbO~3~ (KNN) for
 compositions in the range <i>x</i> = 0.24--0.36
;
_journal_issue 1
_journal_name_full 'Acta Crystallographica Section B'
_journal_page_first 22
_journal_page_last 28
_journal_paper_doi 10.1107/S0108768108037361
_journal_volume 65
_journal_year 2009
_chemical_formula_iupac 'K0.3 Na0.7 Nb O3'
_chemical_formula_moiety 'Nb O3, 8(K0.0375 Na0.0875)'
_chemical_formula_sum 'K0.3 Na0.7 Nb O3'
_chemical_formula_weight 168.73
_space_group_crystal_system tetragonal
_space_group_IT_number 99
_symmetry_space_group_name_Hall 'P 4 -2'
_symmetry_space_group_name_H-M 'P 4 m m'
_cell_angle_alpha 90
_cell_angle_beta 90
_cell_angle_gamma 90
_cell_formula_units_Z 1
_cell_length_a 3.950920(10)
_cell_length_b 3.950920(10)
_cell_length_c 4.00852(2)
_cell_measurement_temperature 523
_cell_volume 62.5721(4)
_diffrn_ambient_temperature 523
_diffrn_measurement_device_type HRPD
_diffrn_radiation_probe neutron
_diffrn_radiation_source spallation
_diffrn_radiation_type neutron
_exptl_crystal_density_diffrn 4.478
_exptl_crystal_F_000 78.4
_refine_ls_goodness_of_fit_all 0.526
_refine_ls_number_parameters 24
_cod_data_source_file kd5027.cif
_cod_data_source_block 523K
_cod_original_formula_sum 'K0.30 Na0.70 Nb O3'
_cod_database_code 2104294

loop_
_symmetry_equiv_pos_site_id
_symmetry_equiv_pos_as_xyz
1 x,y,z
2 -y,x,z
3 -x,-y,z
4 y,-x,z
5 -x,y,z
6 -y,-x,z
7 x,-y,z
8 y,x,z

loop_
_atom_site_aniso_label
_atom_site_aniso_U_11
_atom_site_aniso_U_22
_atom_site_aniso_U_33
_atom_site_aniso_U_12
_atom_site_aniso_U_13
_atom_site_aniso_U_23
Na1 0.0307(11) 0.0307(11) 0.046(3) 0 0 0
K1 0.0307(11) 0.0307(11) 0.046(3) 0 0 0
Nb1 0.0101(4) 0.0101(4) 0.014(3) 0 0 0
O1 0.0248(8) 0.0248(8) 0.023(3) 0 0 0
O2 0.0175(7) 0.0175(7) 0.031(3) -0.0014(6) 0 0

loop_
_atom_site_type_symbol
_atom_site_label
_atom_site_fract_x
_atom_site_fract_y
_atom_site_fract_z
_atom_site_U_iso_or_equiv
_atom_site_occupancy
Na Na1 0 0 0 0.0357 0.7
K K1 0 0 0 0.0357 0.3
Nb Nb1 0.5 0.5 0.492(11) 0.0114 1
O O1 0.5 0.5 0.038(10) 0.0241 1
O O2 0.5 0 0.539(10) 0.0221 1

loop_
_geom_angle_atom_site_label_1
_geom_angle_atom_site_label_2
_geom_angle_atom_site_label_3
_geom_angle_site_symmetry_1
_geom_angle_site_symmetry_2
_geom_angle_site_symmetry_3
_geom_angle
_geom_angle_publ_flag
O1 Nb1 O1 1_556 . . 180 y
O2 Nb1 O2 2_555 . 2_655 169.(3) y
O2 Nb1 O2 1_555 . 1_565 169.(3) y

loop_
_geom_bond_atom_site_label_1
_geom_bond_atom_site_label_2
_geom_bond_site_symmetry_1
_geom_bond_site_symmetry_2
_geom_bond_distance
_geom_bond_publ_flag
Nb1 O1 . . 1.82(6) y
Nb1 O2 . . 1.984(6) y
